data_4070069
loop_
_publ_author_name
'Chan, Ka-Wang'
'Huang, Enrique Kwan'
'Williams, Ian D.'
'Leung, Wa-Hung'

_publ_section_title
;
 Synthesis, Structures, and Reactivity of Ruthenium(II) Nitrosyl Tri- and
 Dialkyl Complexes
;
_journal_issue 19
_journal_name_full Organometallics
_journal_page_first 5794
_journal_paper_doi 10.1021/om900598j
_journal_volume 28
_journal_year 2009
_chemical_formula_sum 'C32 H51 N3 O2 Ru Si2'
_chemical_formula_weight 667.01
_chemical_name_systematic
; 
 ? 
;
_space_group_IT_number 2
_symmetry_cell_setting triclinic
_symmetry_space_group_name_Hall '-P 1'
_symmetry_space_group_name_H-M 'P -1'
_atom_sites_solution_hydrogens geom
_atom_sites_solution_primary direct
_atom_sites_solution_secondary difmap
_audit_creation_method SHELXL-97
_cell_angle_alpha 74.922(2)
_cell_angle_beta 87.476(2)
_cell_angle_gamma 89.221(2)
_cell_formula_units_Z 2
_cell_length_a 11.2783(3)
_cell_length_b 12.2593(3)
_cell_length_c 13.1456(4)
_cell_measurement_temperature 173(2)
_cell_volume 1753.28(8)
_computing_structure_refinement 'SHELXL-97 (Sheldrick, 1997)'
_computing_structure_solution 'SHELXS-97 (Sheldrick, 1990)'
_diffrn_ambient_temperature 173(2)
_diffrn_measured_fraction_theta_full 0.968
_diffrn_measured_fraction_theta_max 0.966
_diffrn_radiation_monochromator graphite
_diffrn_radiation_source 'fine-focus sealed tube'
_diffrn_radiation_type CuK\a
_diffrn_radiation_wavelength 1.54178
_diffrn_reflns_av_R_equivalents 0.0171
_diffrn_reflns_av_sigmaI/netI 0.0166
_diffrn_reflns_limit_h_max 11
_diffrn_reflns_limit_h_min -13
_diffrn_reflns_limit_k_max 13
_diffrn_reflns_limit_k_min -14
_diffrn_reflns_limit_l_max 15
_diffrn_reflns_limit_l_min -15
_diffrn_reflns_number 12350
_diffrn_reflns_theta_full 67.00
_diffrn_reflns_theta_max 67.49
_diffrn_reflns_theta_min 3.48
_exptl_absorpt_coefficient_mu 4.503
_exptl_absorpt_correction_T_max 1.00
_exptl_absorpt_correction_T_min 0.51
_exptl_absorpt_correction_type multi-scan
_exptl_absorpt_process_details SADABS
_exptl_crystal_colour orange
_exptl_crystal_density_diffrn 1.263
_exptl_crystal_density_method 'not measured'
_exptl_crystal_description prism
_exptl_crystal_F_000 704
_exptl_crystal_size_max 0.30
_exptl_crystal_size_mid 0.15
_exptl_crystal_size_min 0.10
_refine_diff_density_max 0.335
_refine_diff_density_min -0.583
_refine_diff_density_rms 0.049
_refine_ls_extinction_method none
_refine_ls_goodness_of_fit_ref 1.048
_refine_ls_hydrogen_treatment constr
_refine_ls_matrix_type full
_refine_ls_number_parameters 361
_refine_ls_number_reflns 6109
_refine_ls_number_restraints 0
_refine_ls_restrained_S_all 1.048
_refine_ls_R_factor_all 0.0219
_refine_ls_R_factor_gt 0.0213
_refine_ls_shift/su_max 0.002
_refine_ls_shift/su_mean 0.000
_refine_ls_structure_factor_coef Fsqd
_refine_ls_weighting_details 'calc w=1/[\s^2^(Fo^2^)+(0.0440P)^2^+0.0690P] where P=(Fo^2^+2Fc^2^)/3'
_refine_ls_weighting_scheme calc
_refine_ls_wR_factor_gt 0.0555
_refine_ls_wR_factor_ref 0.0560
_reflns_number_gt 5865
_reflns_number_total 6109
_reflns_threshold_expression >2sigma(I)
_cod_data_source_file om900598j_si_001.cif
_cod_data_source_block ckw21
_cod_depositor_comments
;
The following automatic conversions were performed:

'_symmetry_cell_setting' value 'Triclinic' changed to 'triclinic'
according to /home/saulius/struct/CIF-dictionaries/cif_core.dic
dictionary named 'cif_core.dic' version 2.4.2 from 2011-04-26.

Automatic conversion script
Id: cif_fix_values 1715 2011-07-08 13:25:40Z adriana 
;
_cod_original_sg_symbol_H-M P-1
_cod_database_code 4070069

loop_
_symmetry_equiv_pos_as_xyz
'x, y, z'
'-x, -y, -z'

loop_
_atom_site_label
_atom_site_type_symbol
_atom_site_fract_x
_atom_site_fract_y
_atom_site_fract_z
_atom_site_U_iso_or_equiv
_atom_site_adp_type
_atom_site_occupancy
_atom_site_symmetry_multiplicity
_atom_site_calc_flag
_atom_site_refinement_flags
Ru1 Ru 0.274594(8) 0.328461(7) 0.468273(7) 0.02382(5) Uani 1 1 d .
Si1 Si 0.44208(4) 0.40618(3) 0.23535(3) 0.03411(9) Uani 1 1 d .
Si2 Si 0.01272(3) 0.26348(3) 0.36690(3) 0.03174(9) Uani 1 1 d .
N1 N 0.31244(12) 0.46794(11) 0.44114(10) 0.0351(3) Uani 1 1 d .
O1 O 0.33089(17) 0.56400(11) 0.43216(12) 0.0679(4) Uani 1 1 d .
O2 O 0.21577(9) 0.16730(8) 0.50729(8) 0.0304(2) Uani 1 1 d .
C1 C 0.23796(12) 0.08430(11) 0.59224(11) 0.0284(3) Uani 1 1 d .
C2 C 0.33228(14) 0.00877(13) 0.59124(13) 0.0367(3) Uani 1 1 d .
H2A H 0.3802 0.0160 0.5286 0.044 Uiso 1 1 calc R
C3 C 0.35657(17) -0.07680(14) 0.68091(15) 0.0469(4) Uani 1 1 d .
H3A H 0.4214 -0.1266 0.6790 0.056 Uiso 1 1 calc R
C4 C 0.28701(17) -0.08996(14) 0.77304(14) 0.0471(4) Uani 1 1 d .
H4A H 0.3047 -0.1474 0.8345 0.057 Uiso 1 1 calc R
C5 C 0.19230(15) -0.01871(14) 0.77403(13) 0.0413(3) Uani 1 1 d .
H5A H 0.1434 -0.0281 0.8364 0.050 Uiso 1 1 calc R
C6 C 0.16690(13) 0.06682(12) 0.68531(12) 0.0333(3) Uani 1 1 d .
H6A H 0.1002 0.1144 0.6877 0.040 Uiso 1 1 calc R
N10 N 0.41782(10) 0.26247(9) 0.57812(9) 0.0263(2) Uani 1 1 d .
C11 C 0.52382(12) 0.22515(12) 0.55151(11) 0.0300(3) Uani 1 1 d .
H11A H 0.5449 0.2365 0.4787 0.036 Uiso 1 1 calc R
C12 C 0.60416(12) 0.17101(12) 0.62427(12) 0.0320(3) Uani 1 1 d .
H12A H 0.6778 0.1454 0.6011 0.038 Uiso 1 1 calc R
C13 C 0.57722(12) 0.15400(11) 0.73154(11) 0.0284(3) Uani 1 1 d .
C14 C 0.46741(12) 0.19428(12) 0.75866(11) 0.0304(3) Uani 1 1 d .
H14A H 0.4453 0.1857 0.8309 0.036 Uiso 1 1 calc R
C15 C 0.38967(12) 0.24690(11) 0.68161(11) 0.0263(3) Uani 1 1 d .
C16 C 0.26948(12) 0.28646(11) 0.70779(10) 0.0267(3) Uani 1 1 d .
C17 C 0.22755(12) 0.27584(12) 0.81099(11) 0.0293(3) Uani 1 1 d .
H17A H 0.2780 0.2454 0.8675 0.035 Uiso 1 1 calc R
C18 C 0.11255(13) 0.30923(12) 0.83268(11) 0.0298(3) Uani 1 1 d .
C19 C 0.04374(13) 0.35489(13) 0.74629(12) 0.0335(3) Uani 1 1 d .
H19A H -0.0351 0.3794 0.7565 0.040 Uiso 1 1 calc R
C20 C 0.09088(13) 0.36424(12) 0.64577(11) 0.0324(3) Uani 1 1 d .
H20A H 0.0427 0.3961 0.5879 0.039 Uiso 1 1 calc R
N21 N 0.20071(10) 0.33086(10) 0.62554(9) 0.0278(2) Uani 1 1 d .
C21 C 0.66100(13) 0.08837(13) 0.81471(12) 0.0343(3) Uani 1 1 d .
C22 C 0.79032(15) 0.11654(19) 0.77935(15) 0.0533(5) Uani 1 1 d .
H22A H 0.8041 0.1972 0.7713 0.080 Uiso 1 1 calc R
H22B H 0.8073 0.0987 0.7117 0.080 Uiso 1 1 calc R
H22C H 0.8425 0.0719 0.8323 0.080 Uiso 1 1 calc R
C23 C 0.63801(17) 0.11466(18) 0.92140(13) 0.0512(4) Uani 1 1 d .
H23A H 0.6521 0.1951 0.9140 0.077 Uiso 1 1 calc R
H23B H 0.6917 0.0695 0.9727 0.077 Uiso 1 1 calc R
H23C H 0.5556 0.0962 0.9459 0.077 Uiso 1 1 calc R
C24 C 0.63899(18) -0.03745(16) 0.82696(18) 0.0565(5) Uani 1 1 d .
H24A H 0.6540 -0.0548 0.7588 0.085 Uiso 1 1 calc R
H24B H 0.5565 -0.0557 0.8512 0.085 Uiso 1 1 calc R
H24C H 0.6924 -0.0824 0.8787 0.085 Uiso 1 1 calc R
C25 C 0.06699(14) 0.29195(14) 0.94686(12) 0.0364(3) Uani 1 1 d .
C26 C 0.15247(16) 0.34927(18) 1.00462(14) 0.0485(4) Uani 1 1 d .
H26A H 0.2323 0.3177 1.0006 0.073 Uiso 1 1 calc R
H26B H 0.1254 0.3359 1.0787 0.073 Uiso 1 1 calc R
H26C H 0.1542 0.4307 0.9714 0.073 Uiso 1 1 calc R
C27 C 0.06179(17) 0.16483(16) 0.99927(13) 0.0474(4) Uani 1 1 d .
H27A H 0.1411 0.1319 0.9960 0.071 Uiso 1 1 calc R
H27B H 0.0068 0.1290 0.9622 0.071 Uiso 1 1 calc R
H27C H 0.0341 0.1523 1.0731 0.071 Uiso 1 1 calc R
C28 C -0.05695(16) 0.3423(2) 0.95358(14) 0.0536(5) Uani 1 1 d .
H28A H -0.0544 0.4238 0.9205 0.080 Uiso 1 1 calc R
H28B H -0.0837 0.3291 1.0277 0.080 Uiso 1 1 calc R
H28C H -0.1122 0.3065 0.9168 0.080 Uiso 1 1 calc R
C31 C 0.35385(12) 0.29535(12) 0.33051(11) 0.0286(3) Uani 1 1 d .
H31A H 0.4062 0.2287 0.3533 0.034 Uiso 1 1 calc R
H31B H 0.2896 0.2727 0.2913 0.034 Uiso 1 1 calc R
C32 C 0.35022(18) 0.53363(15) 0.17617(14) 0.0507(4) Uani 1 1 d .
H32A H 0.3183 0.5665 0.2322 0.076 Uiso 1 1 calc R
H32B H 0.2846 0.5115 0.1394 0.076 Uiso 1 1 calc R
H32C H 0.3998 0.5896 0.1260 0.076 Uiso 1 1 calc R
C33 C 0.5002(2) 0.35074(17) 0.12197(14) 0.0573(5) Uani 1 1 d .
H33A H 0.5488 0.2833 0.1488 0.086 Uiso 1 1 calc R
H33B H 0.5486 0.4089 0.0731 0.086 Uiso 1 1 calc R
H33C H 0.4334 0.3311 0.0849 0.086 Uiso 1 1 calc R
C34 C 0.57258(17) 0.45178(19) 0.29734(18) 0.0604(5) Uani 1 1 d .
H34A H 0.5448 0.4814 0.3566 0.091 Uiso 1 1 calc R
H34B H 0.6162 0.5108 0.2450 0.091 Uiso 1 1 calc R
H34C H 0.6250 0.3869 0.3229 0.091 Uiso 1 1 calc R
C35 C 0.12089(12) 0.37322(12) 0.37984(11) 0.0289(3) Uani 1 1 d .
H35A H 0.0760 0.4281 0.4102 0.035 Uiso 1 1 calc R
H35B H 0.1479 0.4143 0.3075 0.035 Uiso 1 1 calc R
C36 C -0.07673(16) 0.20007(18) 0.49090(14) 0.0513(4) Uani 1 1 d .
H36A H -0.0242 0.1578 0.5449 0.077 Uiso 1 1 calc R
H36B H -0.1362 0.1489 0.4769 0.077 Uiso 1 1 calc R
H36C H -0.1167 0.2603 0.5159 0.077 Uiso 1 1 calc R
C37 C -0.09641(15) 0.34155(16) 0.26885(15) 0.0464(4) Uani 1 1 d .
H37A H -0.1563 0.2887 0.2586 0.070 Uiso 1 1 calc R
H37B H -0.0543 0.3755 0.2014 0.070 Uiso 1 1 calc R
H37C H -0.1353 0.4011 0.2956 0.070 Uiso 1 1 calc R
C38 C 0.07854(15) 0.14768(14) 0.31371(13) 0.0412(3) Uani 1 1 d .
H38A H 0.1361 0.1052 0.3627 0.062 Uiso 1 1 calc R
H38B H 0.1186 0.1803 0.2450 0.062 Uiso 1 1 calc R
H38C H 0.0154 0.0968 0.3055 0.062 Uiso 1 1 calc R

loop_
_atom_site_aniso_label
_atom_site_aniso_U_11
_atom_site_aniso_U_22
_atom_site_aniso_U_33
_atom_site_aniso_U_23
_atom_site_aniso_U_13
_atom_site_aniso_U_12
Ru1 0.02489(7) 0.02537(7) 0.02002(7) -0.00372(4) -0.00156(4) 0.00005(4)
Si1 0.0318(2) 0.0372(2) 0.02770(19) 0.00081(15) 0.00389(15) -0.00006(15)
Si2 0.02652(18) 0.0414(2) 0.02694(18) -0.00813(15) -0.00138(14) -0.00218(15)
N1 0.0453(7) 0.0323(7) 0.0268(6) -0.0054(5) -0.0036(5) -0.0048(5)
O1 0.1148(13) 0.0323(6) 0.0575(8) -0.0123(6) -0.0041(8) -0.0185(7)
O2 0.0354(5) 0.0285(5) 0.0250(4) -0.0024(4) -0.0036(4) -0.0044(4)
C1 0.0293(7) 0.0266(6) 0.0289(7) -0.0057(5) -0.0043(5) -0.0051(5)
C2 0.0373(8) 0.0332(7) 0.0402(8) -0.0107(6) -0.0004(6) -0.0001(6)
C3 0.0498(10) 0.0347(8) 0.0553(10) -0.0090(7) -0.0124(8) 0.0091(7)
C4 0.0589(10) 0.0351(8) 0.0413(9) 0.0031(7) -0.0143(8) -0.0010(7)
C5 0.0471(9) 0.0403(8) 0.0320(7) -0.0009(6) 0.0003(7) -0.0121(7)
C6 0.0310(7) 0.0329(7) 0.0337(7) -0.0044(6) -0.0001(6) -0.0049(5)
N10 0.0265(6) 0.0280(5) 0.0235(5) -0.0052(4) -0.0008(4) -0.0015(4)
C11 0.0271(7) 0.0364(7) 0.0254(6) -0.0062(5) 0.0025(5) -0.0021(5)
C12 0.0247(6) 0.0384(7) 0.0321(7) -0.0081(6) 0.0012(5) 0.0013(5)
C13 0.0260(6) 0.0290(6) 0.0289(6) -0.0051(5) -0.0024(5) -0.0014(5)
C14 0.0290(7) 0.0372(7) 0.0248(6) -0.0078(5) -0.0012(5) 0.0020(5)
C15 0.0267(6) 0.0272(6) 0.0256(6) -0.0078(5) -0.0009(5) -0.0007(5)
C16 0.0271(6) 0.0280(6) 0.0258(6) -0.0079(5) -0.0029(5) 0.0013(5)
C17 0.0290(7) 0.0345(7) 0.0247(6) -0.0078(5) -0.0046(5) 0.0042(5)
C18 0.0311(7) 0.0331(7) 0.0265(7) -0.0103(5) -0.0012(6) 0.0028(5)
C19 0.0307(7) 0.0395(7) 0.0311(7) -0.0112(6) -0.0023(6) 0.0100(6)
C20 0.0323(7) 0.0361(7) 0.0286(7) -0.0079(6) -0.0058(6) 0.0101(5)
N21 0.0293(6) 0.0291(6) 0.0252(5) -0.0076(4) -0.0029(5) 0.0033(4)
C21 0.0278(7) 0.0410(8) 0.0318(7) -0.0051(6) -0.0046(6) 0.0046(6)
C22 0.0292(8) 0.0822(13) 0.0426(9) -0.0049(9) -0.0077(7) -0.0006(8)
C23 0.0507(10) 0.0697(12) 0.0316(8) -0.0096(8) -0.0130(7) 0.0210(8)
C24 0.0556(11) 0.0414(9) 0.0685(13) -0.0040(9) -0.0247(10) 0.0108(8)
C25 0.0331(7) 0.0504(9) 0.0267(7) -0.0125(6) -0.0004(6) 0.0059(6)
C26 0.0493(10) 0.0689(11) 0.0352(8) -0.0281(8) -0.0002(7) 0.0001(8)
C27 0.0505(10) 0.0566(10) 0.0312(8) -0.0053(7) 0.0034(7) -0.0028(8)
C28 0.0419(9) 0.0871(14) 0.0346(8) -0.0229(9) 0.0034(7) 0.0182(9)
C31 0.0286(7) 0.0338(7) 0.0226(6) -0.0064(5) 0.0011(5) -0.0010(5)
C32 0.0593(11) 0.0443(9) 0.0382(9) 0.0059(7) 0.0072(8) 0.0105(8)
C33 0.0699(13) 0.0572(11) 0.0349(9) 0.0014(8) 0.0191(9) 0.0136(9)
C34 0.0404(9) 0.0683(12) 0.0654(12) -0.0041(10) -0.0002(9) -0.0206(9)
C35 0.0281(7) 0.0329(7) 0.0251(6) -0.0061(5) -0.0050(5) 0.0036(5)
C36 0.0359(8) 0.0723(12) 0.0412(9) -0.0073(8) 0.0069(7) -0.0135(8)
C37 0.0354(8) 0.0577(10) 0.0468(9) -0.0129(8) -0.0146(7) 0.0027(7)
C38 0.0413(8) 0.0453(8) 0.0406(8) -0.0169(7) -0.0064(7) -0.0030(7)

loop_
_atom_type_symbol
_atom_type_description
_atom_type_scat_dispersion_real
_atom_type_scat_dispersion_imag
_atom_type_scat_source
C C 0.0181 0.0091 'International Tables Vol C Tables 4.2.6.8 and 6.1.1.4'
H H 0.0000 0.0000 'International Tables Vol C Tables 4.2.6.8 and 6.1.1.4'
N N 0.0311 0.0180 'International Tables Vol C Tables 4.2.6.8 and 6.1.1.4'
O O 0.0492 0.0322 'International Tables Vol C Tables 4.2.6.8 and 6.1.1.4'
Si Si 0.2541 0.3302 'International Tables Vol C Tables 4.2.6.8 and 6.1.1.4'
Ru Ru 0.0552 3.2960 'International Tables Vol C Tables 4.2.6.8 and 6.1.1.4'

loop_
_geom_angle_atom_site_label_1
_geom_angle_atom_site_label_2
_geom_angle_atom_site_label_3
_geom_angle
N1 Ru1 O2 174.60(5)
N1 Ru1 C31 97.37(6)
O2 Ru1 C31 87.19(5)
N1 Ru1 C35 89.79(6)
O2 Ru1 C35 87.63(5)
C31 Ru1 C35 86.08(5)
N1 Ru1 N21 91.42(5)
O2 Ru1 N21 84.33(4)
C31 Ru1 N21 169.56(5)
C35 Ru1 N21 99.62(5)
N1 Ru1 N10 96.93(5)
O2 Ru1 N10 85.19(4)
C31 Ru1 N10 98.65(5)
C35 Ru1 N10 171.19(5)
N21 Ru1 N10 74.61(4)
C31 Si1 C34 111.97(8)
C31 Si1 C32 112.06(8)
C34 Si1 C32 108.79(10)
C31 Si1 C33 109.91(8)
C34 Si1 C33 107.71(11)
C32 Si1 C33 106.14(9)
C36 Si2 C38 109.19(9)
C36 Si2 C35 113.82(8)
C38 Si2 C35 114.86(7)
C36 Si2 C37 105.93(9)
C38 Si2 C37 107.14(8)
C35 Si2 C37 105.21(7)
O1 N1 Ru1 172.65(14)
C1 O2 Ru1 128.72(9)
O2 C1 C6 121.74(13)
O2 C1 C2 121.04(13)
C6 C1 C2 117.21(14)
C3 C2 C1 120.88(15)
C4 C3 C2 120.66(16)
C5 C4 C3 118.98(15)
C4 C5 C6 121.01(16)
C5 C6 C1 121.19(15)
C11 N10 C15 117.65(12)
C11 N10 Ru1 125.57(9)
C15 N10 Ru1 116.31(9)
N10 C11 C12 123.45(13)
C11 C12 C13 119.99(13)
C12 C13 C14 116.27(13)
C12 C13 C21 121.46(13)
C14 C13 C21 122.17(13)
C15 C14 C13 121.00(13)
N10 C15 C14 121.63(12)
N10 C15 C16 115.87(12)
C14 C15 C16 122.47(12)
N21 C16 C17 121.04(12)
N21 C16 C15 116.36(12)
C17 C16 C15 122.57(12)
C16 C17 C18 120.96(13)
C19 C18 C17 116.72(13)
C19 C18 C25 123.39(13)
C17 C18 C25 119.87(13)
C20 C19 C18 119.54(13)
N21 C20 C19 123.46(13)
C20 N21 C16 118.27(12)
C20 N21 Ru1 125.01(10)
C16 N21 Ru1 116.49(9)
C22 C21 C23 108.24(15)
C22 C21 C24 109.61(15)
C23 C21 C24 109.17(15)
C22 C21 C13 110.69(13)
C23 C21 C13 112.05(12)
C24 C21 C13 107.05(12)
C18 C25 C28 111.66(13)
C18 C25 C27 108.43(13)
C28 C25 C27 108.90(15)
C18 C25 C26 109.08(13)
C28 C25 C26 108.79(14)
C27 C25 C26 109.97(14)
Si1 C31 Ru1 120.26(7)
Si2 C35 Ru1 121.23(7)

loop_
_geom_bond_atom_site_label_1
_geom_bond_atom_site_label_2
_geom_bond_distance
Ru1 N1 1.7095(13)
Ru1 O2 2.0212(9)
Ru1 C31 2.1151(14)
Ru1 C35 2.1160(14)
Ru1 N21 2.2019(12)
Ru1 N10 2.2161(12)
Si1 C31 1.8558(14)
Si1 C34 1.873(2)
Si1 C32 1.8747(17)
Si1 C33 1.8820(19)
Si2 C36 1.8699(17)
Si2 C38 1.8702(17)
Si2 C35 1.8732(15)
Si2 C37 1.8863(17)
N1 O1 1.1732(19)
O2 C1 1.3310(17)
C1 C6 1.402(2)
C1 C2 1.403(2)
C2 C3 1.394(2)
C3 C4 1.388(3)
C4 C5 1.372(3)
C5 C6 1.388(2)
N10 C11 1.3388(18)
N10 C15 1.3478(18)
C11 C12 1.381(2)
C12 C13 1.391(2)
C13 C14 1.393(2)
C13 C21 1.5324(19)
C14 C15 1.391(2)
C15 C16 1.4897(18)
C16 N21 1.3502(18)
C16 C17 1.3908(19)
C17 C18 1.395(2)
C18 C19 1.393(2)
C18 C25 1.5269(19)
C19 C20 1.379(2)
C20 N21 1.3365(19)
C21 C22 1.527(2)
C21 C23 1.529(2)
C21 C24 1.531(2)
C25 C28 1.529(2)
C25 C27 1.532(2)
C25 C26 1.536(2)
